data_2008346
loop_
_publ_author_name
'Hempel, Andrew'
'Camerman, Norman'
'Grierson, John'
'Mastropaolo, Donald'
'Camerman, Arthur'

_publ_section_title
;
 FF-\b-<small>D</small>-Arabinofuranosyluracil
;
_journal_issue 4
_journal_name_full 'Acta Crystallographica Section C'
_journal_page_first 632
_journal_page_last 633
_journal_paper_doi 10.1107/S0108270198015455
_journal_volume 55
_journal_year 1999
_chemical_formula_moiety 'C9 H10 F2 N2 O5'
_chemical_formula_sum 'C9 H10 F2 N2 O5'
_chemical_formula_weight 264.19
_chemical_name_common FF-arabino-uridine
_chemical_name_systematic
;
1-(2'-fluoro-2'-deoxy-\b-D-arabinofuranosyl)
-5-fluoro-2,4(1H,3H)-pyrimidinedione
;
_space_group_IT_number 76
_symmetry_cell_setting tetragonal
_symmetry_space_group_name_Hall 'P 4w'
_symmetry_space_group_name_H-M 'P 41'
_audit_creation_method SHELXL-97
_cell_angle_alpha 90.00
_cell_angle_beta 90.00
_cell_angle_gamma 90.00
_cell_formula_units_Z 4
_cell_length_a 9.975(2)
_cell_length_b 9.975(2)
_cell_length_c 10.418(2)
_cell_measurement_reflns_used 16
_cell_measurement_temperature 293(2)
_cell_measurement_theta_max 50
_cell_measurement_theta_min 25
_cell_volume 1036.6(4)
_computing_cell_refinement 'Picker Software'
_computing_data_collection 'Picker Software'
_computing_data_reduction 'Picker Software'
_computing_molecular_graphics 'ORTEP-3 for Windows (Farrugia, 1998)'
_computing_publication_material 'SHELX97 (Sheldrick, 1997b)'
_computing_structure_refinement 'SHELXL97 (Sheldrick, 1997a)'
_computing_structure_solution 'SHELXS97 (Sheldrick, 1990)'
_diffrn_ambient_temperature 293(2)
_diffrn_measured_fraction_theta_full 1.000
_diffrn_measured_fraction_theta_max 1.000
_diffrn_measurement_device_type 'PICKER FACS-1 4-circle diffractometer'
_diffrn_measurement_method '\q/2\q  scan'
_diffrn_radiation_monochromator none
_diffrn_radiation_source 'fine-focus sealed tube'
_diffrn_radiation_type CuK\a
_diffrn_radiation_wavelength 1.54178
_diffrn_reflns_av_R_equivalents 0.0273
_diffrn_reflns_av_sigmaI/netI 0.0629
_diffrn_reflns_limit_h_max 11
_diffrn_reflns_limit_h_min 0
_diffrn_reflns_limit_k_max 11
_diffrn_reflns_limit_k_min 0
_diffrn_reflns_limit_l_max 12
_diffrn_reflns_limit_l_min 0
_diffrn_reflns_number 1049
_diffrn_reflns_theta_full 64.77
_diffrn_reflns_theta_max 64.77
_diffrn_reflns_theta_min 4.43
_diffrn_standards_decay_% none
_diffrn_standards_interval_count 100
_diffrn_standards_number 3
_exptl_absorpt_coefficient_mu 1.419
_exptl_absorpt_correction_type none
_exptl_crystal_colour colourless
_exptl_crystal_density_diffrn 1.693
_exptl_crystal_density_method 'not measured'
_exptl_crystal_description 'transparent block'
_exptl_crystal_F_000 544
_exptl_crystal_size_max 0.6
_exptl_crystal_size_mid 0.4
_exptl_crystal_size_min 0.4
_refine_diff_density_max 0.193
_refine_diff_density_min -0.143
_refine_ls_abs_structure_details 'Flack (1983)'
_refine_ls_abs_structure_Flack -0.10(18)
_refine_ls_extinction_coef 0.026(3)
_refine_ls_extinction_method 'SHELXL97 (Sheldrick, 1997)'
_refine_ls_goodness_of_fit_ref 0.865
_refine_ls_hydrogen_treatment constr
_refine_ls_matrix_type full
_refine_ls_number_parameters 166
_refine_ls_number_reflns 937
_refine_ls_number_restraints 0
_refine_ls_restrained_S_all 0.865
_refine_ls_R_factor_all 0.0290
_refine_ls_R_factor_gt 0.0284
_refine_ls_shift/su_max 0.000
_refine_ls_shift/su_mean 0.000
_refine_ls_structure_factor_coef F^2^
_refine_ls_weighting_details 'w = 1/[\s^2^(Fo^2^)+(0.1000P)^2^] where P=(Fo^2^+2Fc^2^)/3'
_refine_ls_weighting_scheme calc
_refine_ls_wR_factor_ref 0.0917
_reflns_number_gt 918
_reflns_number_total 937
_reflns_threshold_expression I>2\s(I)
_cod_data_source_file fg1521.cif
_cod_data_source_block ara
_cod_depositor_comments
;
The following automatic conversions were performed:
'_symmetry_cell_setting' value 'Tetragonal' changed to 'tetragonal'
according to '/home/saulius/struct/CIF-dictionaries/cif_core.dic'
dictionary named 'cif_core.dic' version 2.4.1 from 2010-06-29.

Automatic conversion script
Id: cif_fix_enum 1527 2010-12-29 10:47:43Z saulius 

The following automatic conversions were performed:

'_refine_ls_weighting_scheme' value 'calc w =
1/[\s^2^(Fo^2^)+(0.1000P)^2^] where P=(Fo^2^+2Fc^2^)/3' was changed
to 'calc'. New tag '_refine_ls_weighting_details' was created. The
value of the new tag was set to 'w = 1/[\s^2^(Fo^2^)+(0.1000P)^2^]
where P=(Fo^2^+2Fc^2^)/3'.

Automatic conversion script
Id: cif_fix_values 3143 2015-03-26 13:38:13Z robertas 
;
_cod_database_code 2008346
_cod_database_fobs_code 2008346

loop_
_symmetry_equiv_pos_as_xyz
'x, y, z'
'-x, -y, z+1/2'
'-y, x, z+1/4'
'y, -x, z+3/4'

loop_
_atom_site_label
_atom_site_fract_x
_atom_site_fract_y
_atom_site_fract_z
_atom_site_U_iso_or_equiv
_atom_site_adp_type
_atom_site_calc_flag
_atom_site_refinement_flags
_atom_site_occupancy
_atom_site_disorder_assembly
_atom_site_disorder_group
_atom_site_type_symbol
N1 0.5951(2) 0.15403(19) 0.3548(3) 0.0299(5) Uani d . 1 . . N
C2 0.4995(2) 0.2241(2) 0.4230(3) 0.0329(5) Uani d . 1 . . C
O2 0.4149(2) 0.2932(2) 0.3705(3) 0.0542(6) Uani d . 1 . . O
N3 0.5051(2) 0.2092(2) 0.5538(3) 0.0327(5) Uani d . 1 . . N
H3 0.4429 0.2482 0.5972 0.043(3) Uiso calc R 1 . . H
C4 0.5983(3) 0.1395(2) 0.6228(3) 0.0322(6) Uani d . 1 . . C
O4 0.5950(2) 0.13155(19) 0.7405(3) 0.0454(5) Uani d . 1 . . O
C5 0.6964(2) 0.0736(2) 0.5435(3) 0.0342(6) Uani d . 1 . . C
F5 0.79260(18) 0.0026(2) 0.6036(3) 0.0541(5) Uani d . 1 . . F
C6 0.6944(2) 0.0824(2) 0.4156(3) 0.0333(6) Uani d . 1 . . C
H6 0.7604 0.0398 0.3675 0.043(3) Uiso calc R 1 . . H
C1' 0.5883(2) 0.1662(2) 0.2153(3) 0.0283(5) Uani d . 1 . . C
H1' 0.4947 0.1611 0.1872 0.043(3) Uiso calc R 1 . . H
O1' 0.66188(17) 0.05847(15) 0.1622(3) 0.0304(4) Uani d . 1 . . O
C2' 0.6533(2) 0.2922(2) 0.1607(3) 0.0326(6) Uani d . 1 . . C
H2' 0.5889 0.3660 0.1538 0.043(3) Uiso calc R 1 . . H
F2' 0.76203(19) 0.32676(16) 0.2372(3) 0.0542(5) Uani d . 1 . . F
C3' 0.7026(2) 0.2470(2) 0.0290(3) 0.0283(5) Uani d . 1 . . C
H3' 0.7986 0.2660 0.0208 0.043(3) Uiso calc R 1 . . H
O3' 0.63165(19) 0.31399(16) -0.0695(3) 0.0369(5) Uani d . 1 . . O
H3'1 0.6173 0.2618 -0.1287 0.043(3) Uiso calc R 1 . . H
C4' 0.6797(2) 0.0927(2) 0.0295(3) 0.0281(5) Uani d . 1 . . C
H4' 0.5964 0.0730 -0.0167 0.043(3) Uiso calc R 1 . . H
C5' 0.7911(2) 0.0090(2) -0.0272(3) 0.0318(5) Uani d . 1 . . C
H5'1 0.7729 -0.0852 -0.0119 0.043(3) Uiso calc R 1 . . H
H5'2 0.7946 0.0231 -0.1193 0.043(3) Uiso calc R 1 . . H
O5' 0.91676(16) 0.04325(18) 0.0277(3) 0.0372(4) Uani d . 1 . . O
H5' 0.9690 0.0651 -0.0293 0.043(3) Uiso calc R 1 . . H

loop_
_atom_site_aniso_label
_atom_site_aniso_U_11
_atom_site_aniso_U_22
_atom_site_aniso_U_33
_atom_site_aniso_U_12
_atom_site_aniso_U_13
_atom_site_aniso_U_23
N1 0.0329(10) 0.0369(10) 0.0200(10) 0.0078(8) 0.0031(8) 0.0009(8)
C2 0.0294(11) 0.0415(11) 0.0278(13) 0.0056(10) 0.0056(9) 0.0002(10)
O2 0.0568(12) 0.0727(13) 0.0330(11) 0.0335(10) 0.0046(10) 0.0043(9)
N3 0.0350(10) 0.0400(10) 0.0231(10) 0.0011(8) 0.0053(8) -0.0033(8)
C4 0.0374(12) 0.0332(13) 0.0261(12) -0.0086(9) -0.0020(10) -0.0014(9)
O4 0.0645(12) 0.0510(10) 0.0208(9) -0.0072(9) -0.0029(9) 0.0006(8)
C5 0.0344(11) 0.0375(11) 0.0308(13) 0.0046(9) -0.0070(10) 0.0007(10)
F5 0.0555(9) 0.0644(11) 0.0425(11) 0.0176(8) -0.0188(8) 0.0027(8)
C6 0.0357(12) 0.0343(11) 0.0300(14) 0.0052(9) -0.0008(9) -0.0018(10)
C1' 0.0333(11) 0.0321(11) 0.0197(12) 0.0044(8) 0.0030(9) -0.0010(9)
O1' 0.0421(8) 0.0268(7) 0.0224(9) 0.0013(6) 0.0090(7) 0.0014(6)
C2' 0.0454(12) 0.0280(11) 0.0244(12) 0.0002(9) -0.0019(10) -0.0004(9)
F2' 0.0753(11) 0.0535(9) 0.0338(9) -0.0278(8) -0.0144(8) -0.0008(8)
C3' 0.0301(9) 0.0302(10) 0.0247(12) -0.0035(8) 0.0001(9) 0.0008(8)
O3' 0.0534(10) 0.0344(8) 0.0230(9) 0.0000(7) -0.0021(8) 0.0053(7)
C4' 0.0337(10) 0.0304(11) 0.0202(11) -0.0023(8) 0.0008(9) 0.0022(9)
C5' 0.0368(11) 0.0368(12) 0.0219(12) -0.0004(9) 0.0022(10) -0.0021(9)
O5' 0.0332(8) 0.0455(9) 0.0329(8) 0.0006(7) 0.0044(7) -0.0003(7)

loop_
_atom_type_symbol
_atom_type_description
_atom_type_scat_dispersion_real
_atom_type_scat_dispersion_imag
_atom_type_scat_source
C C 0.0181 0.0091 'International Tables Vol C Tables 4.2.6.8 and 6.1.1.4'
H H 0.0000 0.0000 'International Tables Vol C Tables 4.2.6.8 and 6.1.1.4'
N N 0.0311 0.0180 'International Tables Vol C Tables 4.2.6.8 and 6.1.1.4'
O O 0.0492 0.0322 'International Tables Vol C Tables 4.2.6.8 and 6.1.1.4'
F F 0.0727 0.0534 'International Tables Vol C Tables 4.2.6.8 and 6.1.1.4'

loop_
_geom_angle_atom_site_label_1
_geom_angle_atom_site_label_2
_geom_angle_atom_site_label_3
_geom_angle
C2 N1 C6 121.6(2)
C2 N1 C1' 116.0(2)
C6 N1 C1' 122.4(2)
O2 C2 N3 122.4(2)
O2 C2 N1 122.2(2)
N3 C2 N1 115.4(2)
C2 N3 C4 127.3(2)
C2 N3 H3 116.4
C4 N3 H3 116.4
O4 C4 N3 122.7(2)
O4 C4 C5 124.2(3)
N3 C4 C5 113.1(2)
C6 C5 F5 120.6(2)
C6 C5 C4 122.2(2)
F5 C5 C4 117.2(2)
C5 C6 N1 120.3(2)
C5 C6 H6 119.9
N1 C6 H6 119.9
O1' C1' N1 107.56(18)
O1' C1' C2' 105.04(18)
N1 C1' C2' 114.9(2)
O1' C1' H1' 109.7
N1 C1' H1' 109.7
C2' C1' H1' 109.7
C1' O1' C4' 105.09(17)
F2' C2' C1' 108.81(19)
F2' C2' C3' 109.7(2)
C1' C2' C3' 103.25(17)
F2' C2' H2' 111.6
C1' C2' H2' 111.6
C3' C2' H2' 111.6
O3' C3' C2' 110.57(18)
O3' C3' C4' 113.38(18)
C2' C3' C4' 103.98(18)
O3' C3' H3' 109.6
C2' C3' H3' 109.6
C4' C3' H3' 109.6
C3' O3' H3'1 109.5
O1' C4' C5' 109.67(18)
O1' C4' C3' 104.90(18)
C5' C4' C3' 115.91(17)
O1' C4' H4' 108.7
C5' C4' H4' 108.7
C3' C4' H4' 108.7
O5' C5' C4' 111.03(19)
O5' C5' H5'1 109.4
C4' C5' H5'1 109.4
O5' C5' H5'2 109.4
C4' C5' H5'2 109.4
H5'1 C5' H5'2 108.0
C5' O5' H5' 109.5

loop_
_geom_bond_atom_site_label_1
_geom_bond_atom_site_label_2
_geom_bond_site_symmetry_2
_geom_bond_distance
_geom_bond_publ_flag
N1 C2 . 1.380(3) ?
N1 C6 . 1.376(3) ?
N1 C1' . 1.460(3) ?
C2 O2 . 1.220(3) ?
C2 N3 . 1.372(3) ?
N3 C4 . 1.366(3) ?
N3 H3 . 0.8600 ?
C4 O4 . 1.229(3) ?
C4 C5 . 1.440(4) ?
C5 C6 . 1.335(4) ?
C5 F5 . 1.347(3) ?
C6 H6 . 0.9300 ?
C1' O1' . 1.415(3) ?
C1' C2' . 1.524(3) ?
C1' H1' . 0.9800 ?
O1' C4' . 1.434(3) ?
C2' F2' . 1.389(3) ?
C2' C3' . 1.526(3) ?
C2' H2' . 0.9800 ?
C3' O3' . 1.414(3) ?
C3' C4' . 1.556(3) ?
C3' H3' . 0.9800 ?
O3' H3'1 . 0.8200 ?
C4' C5' . 1.511(3) ?
C4' H4' . 0.9800 ?
C5' O5' . 1.419(3) ?
C5' H5'1 . 0.9700 ?
C5' H5'2 . 0.9700 ?
O5' H5' . 0.8200 ?

loop_
_geom_hbond_atom_site_label_D
_geom_hbond_atom_site_label_H
_geom_hbond_atom_site_label_A
_geom_hbond_site_symmetry_A
_geom_hbond_distance_DH
_geom_hbond_distance_HA
_geom_hbond_distance_DA
_geom_hbond_angle_DHA
N3 H3 O3' 4_565 0.860(3) 1.961(3) 2.811(3) 169.0(3)
O3' H3'1 O4 1_554 0.820(4) 1.896(4) 2.715(4) 175.2(4)
O5' H5' O5' 4_664 0.820(4) 2.150(4) 2.920(4) 156.8(4)

loop_
_geom_torsion_atom_site_label_1
_geom_torsion_atom_site_label_2
_geom_torsion_atom_site_label_3
_geom_torsion_atom_site_label_4
_geom_torsion
C6 N1 C2 O2 176.4(3)
C1' N1 C2 O2 -0.6(4)
C6 N1 C2 N3 -4.5(3)
C1' N1 C2 N3 178.5(2)
O2 C2 N3 C4 -177.0(2)
N1 C2 N3 C4 3.9(4)
C2 N3 C4 O4 -179.9(2)
C2 N3 C4 C5 -1.9(3)
O4 C4 C5 C6 178.4(3)
N3 C4 C5 C6 0.4(3)
O4 C4 C5 F5 -2.1(4)
N3 C4 C5 F5 179.9(2)
F5 C5 C6 N1 179.4(2)
C4 C5 C6 N1 -1.2(4)
C2 N1 C6 C5 3.4(4)
C1' N1 C6 C5 -179.8(2)
C2 N1 C1' O1' -161.61(18)
C6 N1 C1' O1' 21.4(3)
C2 N1 C1' C2' 81.9(3)
C6 N1 C1' C2' -95.1(3)
N1 C1' O1' C4' -166.35(18)
C2' C1' O1' C4' -43.5(2)
O1' C1' C2' F2' -85.2(2)
N1 C1' C2' F2' 32.7(3)
O1' C1' C2' C3' 31.3(2)
N1 C1' C2' C3' 149.27(19)
F2' C2' C3' O3' -130.38(19)
C1' C2' C3' O3' 113.7(2)
F2' C2' C3' C4' 107.60(18)
C1' C2' C3' C4' -8.3(2)
C1' O1' C4' C5' 162.55(18)
C1' O1' C4' C3' 37.4(2)
O3' C3' C4' O1' -136.86(19)
C2' C3' C4' O1' -16.7(2)
O3' C3' C4' C5' 102.0(2)
C2' C3' C4' C5' -137.8(2)
O1' C4' C5' O5' -67.0(2)
C3' C4' C5' O5' 51.5(3)

loop_
_cod_related_entry_id
_cod_related_entry_database
_cod_related_entry_code
1 ChemSpider 4436229
